data_1535969
loop_
_publ_author_name
'Velden, A.'
'Jansen, M.'

_publ_section_title
;
 Zur Kenntnis der inversen Perowskite M3 T O (M = Ca, Sr, Yb; T = Si, Ge,
 Sn, Pb)
;
_journal_name_full 'Zeitschrift fuer Anorganische und Allgemeine Chemie'
_journal_page_first 234
_journal_page_last 238
_journal_volume 630
_journal_year 2004
_chemical_formula_sum 'O Si Sr3'
_chemical_name_systematic 'Sr3 Si O'
_space_group_IT_number 62
_symmetry_space_group_name_Hall '-P 2c 2ab'
_symmetry_space_group_name_H-M 'P b n m'
_cell_angle_alpha 90
_cell_angle_beta 90
_cell_angle_gamma 90
_cell_formula_units_Z 4
_cell_length_a 7.1249
_cell_length_b 7.1165
_cell_length_c 10.0739
_cell_volume 510.791
_citation_journal_id_ASTM ZAACAB
_cod_data_source_file Velden_ZAACAB_2004_1187.cif
_cod_data_source_block O1Si1Sr3
_cod_original_cell_volume 510.7906
_cod_original_sg_symbol_Hall '-P 2ac 2n (z,x,y)'
_cod_original_formula_sum 'O1 Si1 Sr3'
_cod_database_code 1535969

loop_
_symmetry_equiv_pos_as_xyz
x,y,z
x+1/2,-y+1/2,-z
-x+1/2,y+1/2,-z+1/2
-x,-y,z+1/2
-x,-y,-z
-x-1/2,y-1/2,z
x-1/2,-y-1/2,z-1/2
x,y,-z-1/2

loop_
_atom_site_label
_atom_site_type_symbol
_atom_site_fract_x
_atom_site_fract_y
_atom_site_fract_z
_atom_site_occupancy
_atom_site_U_iso_or_equiv
O1 O-2 0.5 0 0 1 0.0
Sr2 Sr+2 0.7745 0.2255 0.028 1 0.0
Sr1 Sr+2 0.0577 0.5062 0.25 1 0.0
Si1 Si-4 1.003 -0.017 0.25 1 0.0
